data_7034167
loop_
_publ_author_name
'Heindl, Claudia'
'Kuntz, Andrea'
'Peresypkina, Eugenia V.'
'Virovets, Alexander V.'
'Zabel, Manfred'
'L\"udeker, David'
'Brunklaus, Gunther'
'Scheer, Manfred'

_publ_section_title
;
 Unexpected fragmentations of triphosphaferrocene - formation of
 supramolecular assemblies containing the (1,2,4-P3C2Mes2)(-) ligand.
;
_journal_issue 14
_journal_name_full 'Dalton transactions (Cambridge, England : 2003)'
_journal_page_first 6502
_journal_page_last 6509
_journal_paper_doi 10.1039/c5dt00303b
_journal_volume 44
_journal_year 2015
_chemical_compound_source 'see text'
_chemical_formula_moiety 'C60.6 H75.2 Cl1.2 Cu7 Fe I6 N5 P6'
_chemical_formula_structural '[Cp* Fe(Me C N)3][(P3 C2 Mes2)2{Cu(Me C N)2}{Cu I)}6]\'u0.6CH2Cl2'
_chemical_formula_sum 'C60.6 H75.2 Cl1.2 Cu7 Fe I6 N5 P6'
_chemical_formula_weight 2364.12
_chemical_name_systematic ?
_space_group_IT_number 14
_symmetry_cell_setting monoclinic
_symmetry_Int_Tables_number 14
_symmetry_space_group_name_Hall '-P 2yn'
_symmetry_space_group_name_H-M 'P 1 21/n 1'
_atom_sites_solution_hydrogens geom
_audit_update_record
;
2015-01-15 deposited with the CCDC.
2015-02-24 downloaded from the CCDC.
;
_cell_angle_alpha 90
_cell_angle_beta 90.144(5)
_cell_angle_gamma 90
_cell_formula_units_Z 4
_cell_length_a 12.5667(6)
_cell_length_b 29.4452(14)
_cell_length_c 21.7343(11)
_cell_measurement_reflns_used 7373
_cell_measurement_temperature 123.01(10)
_cell_measurement_theta_max 75.1824
_cell_measurement_theta_min 3.5142
_cell_volume 8042.3(7)
_computing_cell_refinement
;
CrysAlisPro, Agilent Technologies,
Version 1.171.35.21 (release 20-01-2012 CrysAlis171 .NET)
(compiled Jan 23 2012,18:06:46)
;
_computing_data_collection
;
CrysAlisPro, Agilent Technologies,
Version 1.171.35.21 (release 20-01-2012 CrysAlis171 .NET)
(compiled Jan 23 2012,18:06:46)
;
_computing_data_reduction
;
CrysAlisPro, Agilent Technologies,
Version 1.171.35.21 (release 20-01-2012 CrysAlis171 .NET)
(compiled Jan 23 2012,18:06:46)
;
_computing_molecular_graphics 'SXGRAPH (Farrugia, 1999)'
_computing_publication_material 'PLATON (Spek, 2003)'
_computing_structure_refinement 'SHELXL-97 (Sheldrick, 1997)'
_computing_structure_solution 'SIR-97 (Altomare, 1999)'
_diffrn_ambient_temperature 123.01(10)
_diffrn_detector_area_resol_mean 10.3546
_diffrn_measured_fraction_theta_full 0.989
_diffrn_measured_fraction_theta_max 0.954
_diffrn_measurement_device_type 'SuperNova,Single source at offset,Atlas'
_diffrn_measurement_method '\w scans'
_diffrn_radiation_monochromator mirror
_diffrn_radiation_probe x-ray
_diffrn_radiation_source 'SuperNova (Cu) X-ray Source'
_diffrn_radiation_type CuK\a
_diffrn_radiation_wavelength 1.54178
_diffrn_reflns_av_R_equivalents 0.0490
_diffrn_reflns_limit_h_max 15
_diffrn_reflns_limit_h_min -10
_diffrn_reflns_limit_k_max 35
_diffrn_reflns_limit_k_min -35
_diffrn_reflns_limit_l_max 27
_diffrn_reflns_limit_l_min -26
_diffrn_reflns_number 27532
_diffrn_reflns_reduction_process
;
;
_diffrn_reflns_theta_full 67.50
_diffrn_reflns_theta_max 75.35
_diffrn_reflns_theta_min 3.82
_exptl_absorpt_coefficient_mu 23.258
_exptl_absorpt_correction_T_max 0.540
_exptl_absorpt_correction_T_min 0.069
_exptl_absorpt_correction_type analytical
_exptl_absorpt_process_details
;
CrysAlisPro, Agilent Technologies,
Version 1.171.35.21 (release 20-01-2012 CrysAlis171 .NET)
(compiled Jan 23 2012,18:06:46)
Analytical numeric absorption correction using a multifaceted crystal
            model based on expressions derived by R.C. Clark & J.S. Reid.
(Clark, R. C. & Reid, J. S. (1995). Acta Cryst. A51, 887-897)
;
_exptl_crystal_colour red
_exptl_crystal_density_diffrn 1.953
_exptl_crystal_density_method 'Not Measured'
_exptl_crystal_description rod
_exptl_crystal_F_000 4525
_exptl_crystal_size_max 0.2882
_exptl_crystal_size_mid 0.1287
_exptl_crystal_size_min 0.0287
_refine_diff_density_max 2.045
_refine_diff_density_min -1.895
_refine_diff_density_rms 0.296
_refine_ls_extinction_method none
_refine_ls_goodness_of_fit_ref 1.048
_refine_ls_hydrogen_treatment constr
_refine_ls_matrix_type full
_refine_ls_number_parameters 815
_refine_ls_number_reflns 15888
_refine_ls_number_restraints 0
_refine_ls_restrained_S_all 1.048
_refine_ls_R_factor_all 0.0646
_refine_ls_R_factor_gt 0.0468
_refine_ls_shift/su_max 0.002
_refine_ls_shift/su_mean 0.000
_refine_ls_structure_factor_coef Fsqd
_refine_ls_weighting_details ' W=1/[\S^2^(FO^2^)+(0.0977P)^2^]  WHERE P=(FO^2^+2FC^2^)/3 '
_refine_ls_weighting_scheme calc
_refine_ls_wR_factor_gt 0.1304
_refine_ls_wR_factor_ref 0.1633
_reflns_number_gt 12704
_reflns_number_total 15888
_reflns_threshold_expression >2\s(i)
_cod_data_source_file c5dt00303b2.cif
_cod_data_source_block 1
_cod_depositor_comments
;
The following automatic conversions were performed:

'_symmetry_cell_setting' value 'Monoclinic' changed to 'monoclinic'
according to
/usr/data/users/saulius/crontab/automatic-downloads/rss-feeds/RSC/lib/dictionaries/cif_core.dic
dictionary named 'cif_core.dic' version 2.4.2 from 2011-04-26.

Automatic conversion script
Id: cif_fix_values 3008 2015-01-20 13:52:24Z robertas 

 Adding full bibliography for 7034160--7034167.cif.
;
_cod_original_sg_symbol_H-M 'P 21/n'
_cod_database_code 7034167

loop_
_symmetry_equiv_pos_site_id
_symmetry_equiv_pos_as_xyz
1 x,y,z
2 1/2-x,1/2+y,1/2-z
3 -x,-y,-z
4 1/2+x,1/2-y,1/2+z

loop_
_atom_site_aniso_label
_atom_site_aniso_U_11
_atom_site_aniso_U_22
_atom_site_aniso_U_33
_atom_site_aniso_U_23
_atom_site_aniso_U_13
_atom_site_aniso_U_12
I1 0.0418(3) 0.0313(2) 0.0317(2) 0.0053(2) 0.0114(2) -0.0034(2)
I2 0.0504(3) 0.0279(2) 0.0292(2) -0.0032(2) -0.0140(2) -0.0055(2)
I3 0.0461(3) 0.0234(2) 0.0371(2) 0.0031(2) -0.0032(2) -0.0056(2)
I4 0.0433(3) 0.0353(2) 0.0322(2) 0.0101(2) -0.0130(2) -0.0077(2)
I5 0.0498(3) 0.0349(2) 0.0296(2) -0.0078(2) 0.0100(2) -0.0021(2)
I6 0.0481(3) 0.0217(2) 0.0401(2) -0.0019(2) 0.0015(2) -0.0028(2)
Cu1 0.0403(6) 0.0298(5) 0.0340(5) -0.0062(4) 0.0085(5) -0.0128(4)
Cu2 0.0308(5) 0.0250(4) 0.0246(5) 0.0002(3) -0.0016(4) -0.0041(4)
Cu3 0.0431(6) 0.0343(5) 0.0369(6) 0.0103(5) -0.0160(5) -0.0171(5)
Cu4 0.0442(7) 0.0284(5) 0.0362(6) -0.0017(4) -0.0122(5) 0.0044(4)
Cu5 0.0601(8) 0.0307(5) 0.0273(5) -0.0021(4) -0.0074(5) 0.0053(5)
Cu6 0.0529(7) 0.0309(5) 0.0358(6) 0.0025(4) 0.0142(6) 0.0079(5)
Cu7 0.0196(5) 0.0278(4) 0.0301(5) 0.0012(4) -0.0006(4) 0.0000(3)
P1 0.0190(7) 0.0239(6) 0.0231(7) -0.0020(5) -0.0015(6) -0.0007(5)
P2 0.0204(7) 0.0224(6) 0.0247(7) -0.0018(6) -0.0014(6) -0.0023(5)
P3 0.0184(7) 0.0241(7) 0.0279(8) -0.0036(6) 0.0002(6) -0.0023(5)
P4 0.0205(7) 0.0263(7) 0.0219(7) 0.0025(6) 0.0001(6) -0.0010(5)
P5 0.0202(7) 0.0231(6) 0.0234(7) 0.0016(5) 0.0002(6) -0.0012(5)
P6 0.0180(7) 0.0241(7) 0.0296(8) 0.0038(6) -0.0013(6) -0.0022(5)
N1 0.030(3) 0.035(3) 0.038(3) -0.006(3) 0.004(3) -0.002(2)
N2 0.029(3) 0.044(3) 0.040(4) 0.007(3) 0.004(3) -0.006(3)
C1 0.023(3) 0.029(3) 0.024(3) -0.002(2) -0.007(3) -0.002(2)
C2 0.022(3) 0.021(3) 0.020(3) -0.003(2) -0.006(2) -0.004(2)
C3 0.018(3) 0.027(3) 0.033(3) -0.006(3) 0.001(3) -0.002(2)
C4 0.024(3) 0.045(4) 0.040(4) -0.015(3) -0.010(3) 0.006(3)
C5 0.045(5) 0.064(5) 0.037(4) -0.028(4) -0.008(4) 0.013(4)
C6 0.031(4) 0.053(5) 0.057(5) -0.032(4) -0.006(4) -0.005(3)
C7 0.036(4) 0.038(4) 0.072(6) -0.027(4) -0.005(4) -0.002(3)
C8 0.032(4) 0.028(3) 0.050(4) -0.011(3) 0.004(4) -0.006(3)
C9 0.035(4) 0.062(5) 0.031(4) 0.008(4) -0.012(3) -0.005(4)
C10 0.056(7) 0.079(8) 0.101(10) -0.045(8) -0.014(7) -0.019(6)
C11 0.063(6) 0.030(4) 0.058(5) 0.000(4) 0.004(5) -0.014(4)
C12 0.014(3) 0.025(3) 0.034(3) -0.004(3) -0.001(3) -0.002(2)
C13 0.030(4) 0.027(3) 0.036(4) -0.004(3) -0.001(3) -0.005(2)
C14 0.035(4) 0.025(3) 0.058(5) 0.002(3) 0.014(4) 0.002(3)
C15 0.051(5) 0.028(3) 0.040(4) -0.012(3) 0.014(4) -0.006(3)
C16 0.032(4) 0.033(3) 0.032(3) -0.009(3) 0.003(3) -0.004(3)
C17 0.030(4) 0.033(3) 0.031(3) -0.006(3) -0.004(3) -0.003(3)
C18 0.032(4) 0.031(3) 0.035(4) 0.005(3) 0.005(3) 0.005(3)
C19 0.084(7) 0.023(3) 0.056(5) -0.009(3) 0.020(5) -0.003(4)
C20 0.046(4) 0.031(3) 0.023(3) 0.003(3) 0.003(3) 0.005(3)
C21 0.020(3) 0.025(3) 0.030(3) -0.006(2) 0.004(3) 0.001(2)
C22 0.022(3) 0.025(3) 0.028(3) 0.001(2) 0.005(3) 0.002(2)
C23 0.022(3) 0.025(3) 0.030(3) 0.004(3) 0.000(3) -0.003(2)
C24 0.025(3) 0.024(3) 0.042(4) 0.009(3) 0.001(3) 0.000(2)
C25 0.038(4) 0.049(4) 0.039(4) 0.019(4) 0.003(4) 0.011(3)
C26 0.035(4) 0.030(4) 0.086(7) 0.034(4) 0.006(5) -0.001(3)
C27 0.039(4) 0.020(3) 0.079(7) 0.011(4) 0.013(4) 0.007(3)
C28 0.022(3) 0.023(3) 0.058(5) 0.002(3) 0.010(3) 0.002(2)
C29 0.042(4) 0.048(4) 0.027(3) 0.007(3) 0.006(3) 0.001(3)
C30 0.070(7) 0.039(5) 0.102(10) 0.038(6) 0.021(7) 0.011(4)
C31 0.039(4) 0.037(4) 0.054(5) -0.012(4) 0.003(4) -0.004(3)
C32 0.018(3) 0.031(3) 0.031(3) 0.006(3) -0.001(3) 0.002(2)
C33 0.024(3) 0.040(4) 0.034(4) 0.011(3) 0.000(3) 0.005(3)
C34 0.036(4) 0.052(4) 0.027(3) 0.013(3) 0.005(3) 0.000(3)
C35 0.040(4) 0.055(5) 0.036(4) 0.017(4) 0.005(4) 0.001(4)
C36 0.031(4) 0.033(3) 0.043(4) 0.006(3) 0.006(3) -0.017(3)
C37 0.027(3) 0.030(3) 0.034(4) 0.009(3) -0.003(3) 0.000(2)
C38 0.048(5) 0.047(4) 0.033(4) -0.006(3) 0.011(4) 0.012(3)
C39 0.047(5) 0.093(8) 0.038(4) 0.032(5) -0.004(4) -0.026(5)
C40 0.032(4) 0.037(3) 0.036(4) 0.002(3) -0.001(3) -0.009(3)
C41 0.035(4) 0.036(4) 0.035(4) -0.001(3) 0.002(3) 0.003(3)
C42 0.056(5) 0.047(4) 0.036(4) -0.001(4) -0.004(4) 0.016(4)
C43 0.030(4) 0.036(4) 0.045(4) 0.015(3) -0.008(3) -0.002(3)
C44 0.044(5) 0.053(5) 0.057(6) 0.020(4) -0.011(4) -0.002(4)
Fe1 0.0441(7) 0.0229(5) 0.0288(5) -0.0010(4) 0.0049(5) -0.0005(4)
N3 0.043(4) 0.029(3) 0.038(3) 0.000(3) -0.003(3) -0.003(3)
N4 0.042(4) 0.030(3) 0.028(3) -0.002(2) 0.003(3) 0.001(2)
N5 0.045(4) 0.028(3) 0.047(4) 0.000(3) 0.013(3) -0.002(3)
C45 0.042(5) 0.034(4) 0.059(5) -0.012(4) 0.008(4) 0.000(3)
C46 0.056(7) 0.057(6) 0.129(13) -0.022(7) 0.040(8) -0.002(5)
C47 0.036(4) 0.031(4) 0.027(3) -0.001(3) 0.001(3) 0.004(3)
C48 0.037(4) 0.031(4) 0.062(5) 0.004(3) 0.012(4) -0.006(3)
C49 0.044(5) 0.038(4) 0.046(5) 0.020(4) -0.001(4) 0.002(3)
C50 0.037(5) 0.087(8) 0.072(7) 0.047(7) 0.001(5) -0.017(5)
C51 0.056(5) 0.026(3) 0.049(5) -0.008(3) 0.004(4) -0.002(3)
C52 0.050(5) 0.043(4) 0.046(5) -0.012(4) 0.013(4) 0.000(4)
C53 0.100(9) 0.041(4) 0.034(4) -0.015(4) 0.025(5) -0.025(5)
C54 0.079(7) 0.039(4) 0.030(4) -0.010(3) -0.003(4) 0.004(4)
C55 0.049(5) 0.038(4) 0.040(4) -0.013(3) 0.000(4) -0.005(3)
C56 0.088(8) 0.025(4) 0.066(6) -0.003(4) -0.007(6) -0.001(4)
C57 0.046(6) 0.077(7) 0.091(9) -0.027(7) 0.018(6) 0.006(5)
C58 0.165(15) 0.054(6) 0.037(5) -0.011(4) 0.036(7) -0.051(8)
C59 0.148(15) 0.047(5) 0.055(6) 0.007(5) -0.013(8) 0.026(7)
C60 0.058(6) 0.082(7) 0.048(5) -0.023(5) 0.008(5) -0.006(5)
Cl20 0.083(4) 0.065(3) 0.141(6) 0.036(3) 0.043(4) 0.022(3)
Cl21 0.052(2) 0.089(3) 0.054(2) 0.009(2) -0.0033(19) -0.011(2)
C61 0.042(8) 0.045(7) 0.058(9) 0.017(7) 0.000(7) 0.001(6)

loop_
_atom_site_label
_atom_site_type_symbol
_atom_site_thermal_displace_type
_atom_site_fract_x
_atom_site_fract_y
_atom_site_fract_z
_atom_site_occupancy
_atom_site_U_iso_or_equiv
_atom_site_calc_flag
_atom_site_disorder_assembly
_atom_site_disorder_group
I1 I Uani 0.65190(4) 0.14206(2) 1.16762(2) 1.000 0.0349(1) d . .
I2 I Uani 0.85339(4) 0.27137(2) 1.17063(2) 1.000 0.0359(1) d . .
I3 I Uani 0.80257(4) 0.35648(2) 1.00017(2) 1.000 0.0355(1) d . .
I4 I Uani 0.70838(4) 0.27526(2) 0.83508(2) 1.000 0.0370(1) d . .
I5 I Uani 0.82632(4) 0.12866(2) 0.84151(2) 1.000 0.0381(1) d . .
I6 I Uani 0.72304(4) 0.05120(2) 1.00860(2) 1.000 0.0366(1) d . .
Cu1 Cu Uani 0.72982(10) 0.12991(4) 1.06135(5) 1.000 0.0347(3) d . .
Cu2 Cu Uani 0.76047(8) 0.20567(3) 1.11182(5) 1.000 0.0268(3) d . .
Cu3 Cu Uani 0.78895(10) 0.28220(4) 1.06109(6) 1.000 0.0381(3) d . .
Cu4 Cu Uani 0.77630(10) 0.27873(4) 0.94683(6) 1.000 0.0363(3) d . .
Cu5 Cu Uani 0.76675(11) 0.20290(4) 0.89545(5) 1.000 0.0394(4) d . .
Cu6 Cu Uani 0.74830(11) 0.12702(4) 0.94905(6) 1.000 0.0398(3) d . .
Cu7 Cu Uani 0.26478(8) 0.20494(3) 1.06727(5) 1.000 0.0258(3) d . .
P1 P Uani 0.62311(13) 0.18164(5) 0.97393(7) 1.000 0.0220(4) d . .
P2 P Uani 0.64538(13) 0.23852(5) 1.03180(8) 1.000 0.0225(4) d . .
P3 P Uani 0.41694(13) 0.21897(5) 1.01623(8) 1.000 0.0235(4) d . .
P4 P Uani 0.90238(13) 0.22477(5) 0.97425(8) 1.000 0.0229(4) d . .
P5 P Uani 0.88133(13) 0.17053(5) 1.03656(7) 1.000 0.0222(4) d . .
P6 P Uani 0.11016(13) 0.18989(5) 1.01844(8) 1.000 0.0239(4) d . .
N1 N Uani 0.2323(5) 0.2540(2) 1.1278(3) 1.000 0.0343(17) d . .
N2 N Uani 0.3056(5) 0.1542(2) 1.1252(3) 1.000 0.0377(19) d . .
C1 C Uani 0.4860(5) 0.1790(2) 0.9728(3) 1.000 0.0254(17) d . .
C2 C Uani 0.5160(5) 0.2529(2) 1.0478(3) 1.000 0.0210(17) d . .
C3 C Uani 0.4228(5) 0.1486(2) 0.9323(3) 1.000 0.0260(17) d . .
C4 C Uani 0.3979(6) 0.1636(3) 0.8726(4) 1.000 0.036(2) d . .
C5 C Uani 0.3296(8) 0.1387(4) 0.8353(4) 1.000 0.049(3) d . .
C6 C Uani 0.2828(7) 0.0982(3) 0.8563(5) 1.000 0.047(3) d . .
C7 C Uani 0.3121(7) 0.0828(3) 0.9140(5) 1.000 0.049(3) d . .
C8 C Uani 0.3818(6) 0.1061(2) 0.9531(4) 1.000 0.037(2) d . .
C9 C Uani 0.4376(7) 0.2090(3) 0.8500(4) 1.000 0.043(3) d . .
C10 C Uani 0.2050(10) 0.0724(5) 0.8169(7) 1.000 0.079(5) d . .
C11 C Uani 0.4131(9) 0.0863(3) 1.0140(5) 1.000 0.050(3) d . .
C12 C Uani 0.4893(5) 0.2959(2) 1.0810(3) 1.000 0.0243(17) d . .
C13 C Uani 0.4708(6) 0.3356(2) 1.0458(4) 1.000 0.031(2) d . .
C14 C Uani 0.4491(7) 0.3761(2) 1.0761(4) 1.000 0.039(2) d . .
C15 C Uani 0.4452(7) 0.3782(3) 1.1405(4) 1.000 0.040(2) d . .
C16 C Uani 0.4624(6) 0.3386(2) 1.1738(4) 1.000 0.0323(19) d . .
C17 C Uani 0.4837(6) 0.2979(2) 1.1452(4) 1.000 0.0313(19) d . .
C18 C Uani 0.4759(6) 0.3351(2) 0.9773(4) 1.000 0.033(2) d . .
C19 C Uani 0.4228(10) 0.4231(3) 1.1723(5) 1.000 0.054(3) d . .
C20 C Uani 0.4989(7) 0.2551(2) 1.1840(3) 1.000 0.0333(19) d . .
C21 C Uani 0.0142(5) 0.1570(2) 1.0517(3) 1.000 0.0250(17) d . .
C22 C Uani 0.0394(5) 0.2282(2) 0.9726(3) 1.000 0.0250(17) d . .
C23 C Uani 0.0445(5) 0.1173(2) 1.0903(3) 1.000 0.0257(17) d . .
C24 C Uani 0.0591(6) 0.1216(2) 1.1552(4) 1.000 0.0303(19) d . .
C25 C Uani 0.0970(7) 0.0844(3) 1.1873(4) 1.000 0.042(2) d . .
C26 C Uani 0.1142(7) 0.0423(3) 1.1598(6) 1.000 0.050(3) d . .
C27 C Uani 0.0972(7) 0.0381(2) 1.0968(5) 1.000 0.046(3) d . .
C28 C Uani 0.0656(6) 0.0755(2) 1.0609(4) 1.000 0.034(2) d . .
C29 C Uani 0.0434(7) 0.1657(3) 1.1868(4) 1.000 0.039(2) d . .
C30 C Uani 0.1476(10) 0.0011(3) 1.1972(7) 1.000 0.070(4) d . .
C31 C Uani 0.0526(7) 0.0699(3) 0.9928(4) 1.000 0.043(3) d . .
C32 C Uani 0.1018(5) 0.2595(2) 0.9331(3) 1.000 0.0267(17) d . .
C33 C Uani 0.1310(6) 0.2457(3) 0.8732(4) 1.000 0.033(2) d . .
C34 C Uani 0.1996(7) 0.2735(3) 0.8389(4) 1.000 0.038(2) d . .
C35 C Uani 0.2390(7) 0.3127(3) 0.8609(4) 1.000 0.044(3) d . .
C36 C Uani 0.2067(6) 0.3275(3) 0.9202(4) 1.000 0.036(2) d . .
C37 C Uani 0.1387(6) 0.3013(2) 0.9562(4) 1.000 0.0303(19) d . .
C38 C Uani 0.0911(7) 0.2019(3) 0.8465(4) 1.000 0.043(3) d . .
C39 C Uani 0.3163(8) 0.3416(4) 0.8255(5) 1.000 0.059(3) d . .
C40 C Uani 0.1079(6) 0.3196(3) 1.0194(4) 1.000 0.035(2) d . .
C41 C Uani 0.2050(7) 0.2818(3) 1.1618(4) 1.000 0.035(2) d . .
C42 C Uani 0.1679(8) 0.3179(3) 1.2011(4) 1.000 0.046(3) d . .
C43 C Uani 0.3347(6) 0.1224(3) 1.1506(4) 1.000 0.037(2) d . .
C44 C Uani 0.3730(8) 0.0804(3) 1.1783(5) 1.000 0.051(3) d . .
Fe1 Fe Uani 0.91949(10) 0.50950(4) 1.17550(5) 1.000 0.0319(3) d . .
N3 N Uani 0.7965(6) 0.5270(2) 1.2237(3) 1.000 0.0367(19) d . .
N4 N Uani 0.9705(6) 0.5708(2) 1.1843(3) 1.000 0.0333(19) d . .
N5 N Uani 0.9866(6) 0.4886(2) 1.2515(4) 1.000 0.040(2) d . .
C45 C Uani 0.7288(7) 0.5380(3) 1.2547(5) 1.000 0.045(3) d . .
C46 C Uani 0.6438(10) 0.5509(4) 1.2933(8) 1.000 0.081(5) d . .
C47 C Uani 0.9960(6) 0.6092(2) 1.1837(3) 1.000 0.031(2) d . .
C48 C Uani 1.0304(7) 0.6561(3) 1.1822(5) 1.000 0.043(3) d . .
C49 C Uani 1.0186(7) 0.4727(3) 1.2948(4) 1.000 0.043(3) d . .
C50 C Uani 1.0597(8) 0.4510(4) 1.3510(6) 1.000 0.065(4) d . .
C51 C Uani 0.9216(8) 0.4442(3) 1.1371(4) 1.000 0.044(3) d . .
C52 C Uani 1.0109(8) 0.4706(3) 1.1177(4) 1.000 0.046(3) d . .
C53 C Uani 0.9703(11) 0.5101(3) 1.0849(4) 1.000 0.058(4) d . .
C54 C Uani 0.8569(10) 0.5091(3) 1.0875(4) 1.000 0.049(3) d . .
C55 C Uani 0.8278(8) 0.4677(3) 1.1190(4) 1.000 0.042(3) d . .
C56 C Uani 0.9240(10) 0.4005(3) 1.1708(6) 1.000 0.060(4) d . .
C57 C Uani 1.1246(9) 0.4559(5) 1.1260(7) 1.000 0.071(4) d . .
C58 C Uani 1.0372(14) 0.5459(4) 1.0558(5) 1.000 0.085(6) d . .
C59 C Uani 0.7806(15) 0.5417(4) 1.0580(6) 1.000 0.083(6) d . .
C60 C Uani 0.7175(9) 0.4510(4) 1.1287(5) 1.000 0.063(3) d . .
Cl20 Cl Uani 1.4814(5) 0.55663(19) 1.1360(4) 0.600 0.096(3) d A 1
Cl21 Cl Uani 1.2606(4) 0.57386(19) 1.1605(2) 0.600 0.0650(14) d A 1
C61 C Uani 1.3780(13) 0.5954(5) 1.1314(8) 0.600 0.048(5) d A 1
H5 H Uiso 0.31460 0.14890 0.79580 1.000 0.0590 c . .
H7 H Uiso 0.28390 0.05540 0.92760 1.000 0.0580 c . .
H9A H Uiso 0.51380 0.20830 0.84690 1.000 0.0640 c . .
H9B H Uiso 0.41690 0.23230 0.87840 1.000 0.0640 c . .
H9C H Uiso 0.40740 0.21530 0.81030 1.000 0.0640 c . .
H10A H Uiso 0.13410 0.08260 0.82550 1.000 0.1180 c . .
H10B H Uiso 0.21060 0.04050 0.82570 1.000 0.1180 c . .
H10C H Uiso 0.22090 0.07760 0.77430 1.000 0.1180 c . .
H11A H Uiso 0.35850 0.09240 1.04360 1.000 0.0750 c . .
H11B H Uiso 0.47880 0.09980 1.02740 1.000 0.0750 c . .
H11C H Uiso 0.42220 0.05410 1.00980 1.000 0.0750 c . .
H14 H Uiso 0.43680 0.40240 1.05330 1.000 0.0470 c . .
H16 H Uiso 0.45930 0.33960 1.21650 1.000 0.0390 c . .
H18A H Uiso 0.45070 0.36360 0.96150 1.000 0.0490 c . .
H18B H Uiso 0.43220 0.31100 0.96170 1.000 0.0490 c . .
H18C H Uiso 0.54820 0.33050 0.96450 1.000 0.0490 c . .
H19A H Uiso 0.38310 0.41770 1.20930 1.000 0.0810 c . .
H19B H Uiso 0.38230 0.44240 1.14530 1.000 0.0810 c . .
H19C H Uiso 0.48890 0.43780 1.18250 1.000 0.0810 c . .
H20A H Uiso 0.57360 0.24920 1.18890 1.000 0.0500 c . .
H20B H Uiso 0.46570 0.22980 1.16370 1.000 0.0500 c . .
H20C H Uiso 0.46700 0.25950 1.22360 1.000 0.0500 c . .
H25 H Uiso 0.11160 0.08760 1.22910 1.000 0.0500 c . .
H27 H Uiso 0.10690 0.01000 1.07810 1.000 0.0550 c . .
H29A H Uiso 0.05480 0.16190 1.23020 1.000 0.0590 c . .
H29B H Uiso -0.02780 0.17620 1.17970 1.000 0.0590 c . .
H29C H Uiso 0.09310 0.18750 1.17110 1.000 0.0590 c . .
H30A H Uiso 0.17350 -0.02210 1.17020 1.000 0.1050 c . .
H30B H Uiso 0.08750 -0.01020 1.21970 1.000 0.1050 c . .
H30C H Uiso 0.20290 0.00970 1.22550 1.000 0.1050 c . .
H31A H Uiso 0.06590 0.03880 0.98180 1.000 0.0640 c . .
H31B H Uiso 0.10230 0.08920 0.97190 1.000 0.0640 c . .
H31C H Uiso -0.01860 0.07800 0.98110 1.000 0.0640 c . .
H34 H Uiso 0.21870 0.26430 0.79950 1.000 0.0460 c . .
H36 H Uiso 0.23140 0.35510 0.93530 1.000 0.0420 c . .
H38A H Uiso 0.12110 0.19760 0.80630 1.000 0.0640 c . .
H38B H Uiso 0.01500 0.20280 0.84340 1.000 0.0640 c . .
H38C H Uiso 0.11190 0.17720 0.87260 1.000 0.0640 c . .
H39A H Uiso 0.38700 0.33650 0.84080 1.000 0.0890 c . .
H39B H Uiso 0.29800 0.37300 0.83060 1.000 0.0890 c . .
H39C H Uiso 0.31300 0.33370 0.78270 1.000 0.0890 c . .
H40A H Uiso 0.16860 0.33390 1.03810 1.000 0.0530 c . .
H40B H Uiso 0.08390 0.29510 1.04490 1.000 0.0530 c . .
H40C H Uiso 0.05180 0.34150 1.01490 1.000 0.0530 c . .
H42A H Uiso 0.18730 0.34670 1.18360 1.000 0.0700 c . .
H42B H Uiso 0.19980 0.31490 1.24110 1.000 0.0700 c . .
H42C H Uiso 0.09190 0.31620 1.20470 1.000 0.0700 c . .
H44A H Uiso 0.34140 0.05500 1.15750 1.000 0.0770 c . .
H44B H Uiso 0.35400 0.07970 1.22100 1.000 0.0770 c . .
H44C H Uiso 0.44900 0.07890 1.17440 1.000 0.0770 c . .
H46A H Uiso 0.63480 0.58320 1.29160 1.000 0.1210 c . .
H46B H Uiso 0.65940 0.54190 1.33480 1.000 0.1210 c . .
H46C H Uiso 0.57960 0.53630 1.27980 1.000 0.1210 c . .
H48A H Uiso 1.10510 0.65760 1.19140 1.000 0.0650 c . .
H48B H Uiso 0.99150 0.67320 1.21230 1.000 0.0650 c . .
H48C H Uiso 1.01740 0.66850 1.14200 1.000 0.0650 c . .
H50A H Uiso 1.03600 0.46780 1.38630 1.000 0.0980 c . .
H50B H Uiso 1.13600 0.45080 1.35010 1.000 0.0980 c . .
H50C H Uiso 1.03380 0.42040 1.35340 1.000 0.0980 c . .
H56A H Uiso 0.85980 0.39720 1.19420 1.000 0.0890 c . .
H56B H Uiso 0.98420 0.40000 1.19810 1.000 0.0890 c . .
H56C H Uiso 0.92970 0.37590 1.14190 1.000 0.0890 c . .
H57A H Uiso 1.13260 0.44120 1.16520 1.000 0.1070 c . .
H57B H Uiso 1.17040 0.48190 1.12430 1.000 0.1070 c . .
H57C H Uiso 1.14350 0.43500 1.09390 1.000 0.1070 c . .
H58A H Uiso 1.04660 0.53900 1.01300 1.000 0.1280 c . .
H58B H Uiso 1.10540 0.54680 1.07580 1.000 0.1280 c . .
H58C H Uiso 1.00280 0.57480 1.05990 1.000 0.1280 c . .
H59A H Uiso 0.81510 0.57040 1.05200 1.000 0.1260 c . .
H59B H Uiso 0.71990 0.54560 1.08420 1.000 0.1260 c . .
H59C H Uiso 0.75800 0.52980 1.01900 1.000 0.1260 c . .
H60A H Uiso 0.69130 0.43780 1.09120 1.000 0.0940 c . .
H60B H Uiso 0.67260 0.47580 1.14050 1.000 0.0940 c . .
H60C H Uiso 0.71760 0.42840 1.16060 1.000 0.0940 c . .
H61A H Uiso 1.39730 0.62260 1.15410 0.600 0.0580 c A 1
H61B H Uiso 1.36730 0.60390 1.08870 0.600 0.0580 c A 1

loop_
_atom_type_symbol
_atom_type_description
_atom_type_scat_dispersion_real
_atom_type_scat_dispersion_imag
_atom_type_scat_source
C C 0.0181 0.0091 ' International Tables Vol C Tables 4.2.6.8 and 6.1.1.4'
H H 0.0000 0.0000 ' International Tables Vol C Tables 4.2.6.8 and 6.1.1.4'
Cl Cl 0.3639 0.7018 ' International Tables Vol C Tables 4.2.6.8 and 6.1.1.4'
Cu Cu -1.9646 0.5888 ' International Tables Vol C Tables 4.2.6.8 and 6.1.1.4'
Fe Fe -1.1336 3.1974 ' International Tables Vol C Tables 4.2.6.8 and 6.1.1.4'
I I -0.3257 6.8362 ' International Tables Vol C Tables 4.2.6.8 and 6.1.1.4'
N N 0.0311 0.0180 ' International Tables Vol C Tables 4.2.6.8 and 6.1.1.4'
P P 0.2955 0.4335 ' International Tables Vol C Tables 4.2.6.8 and 6.1.1.4'

loop_
_geom_angle_atom_site_label_1
_geom_angle_atom_site_label_2
_geom_angle_atom_site_label_3
_geom_angle
_geom_angle_site_symmetry_1
_geom_angle_site_symmetry_3
_geom_angle_publ_flag
Cu1 I1 Cu2 58.40(4) . . yes
Cu2 I2 Cu3 59.23(4) . . yes
Cu3 I3 Cu4 57.83(4) . . yes
Cu4 I4 Cu5 57.68(4) . . yes
Cu5 I5 Cu6 59.12(4) . . yes
Cu1 I6 Cu6 56.46(4) . . yes
I1 Cu1 I6 121.17(5) . . yes
I1 Cu1 P1 111.02(6) . . yes
I1 Cu1 P5 117.33(6) . . yes
I6 Cu1 P1 99.95(5) . . yes
I6 Cu1 P5 112.72(6) . . yes
P1 Cu1 P5 87.33(6) . . yes
I1 Cu2 I2 122.67(4) . . yes
I1 Cu2 P2 107.64(5) . . yes
I1 Cu2 P5 109.28(5) . . yes
I2 Cu2 P2 108.57(5) . . yes
I2 Cu2 P5 111.28(5) . . yes
P2 Cu2 P5 93.33(6) . . yes
I2 Cu3 I3 124.85(5) . . yes
I2 Cu3 P2 115.96(7) . . yes
I2 Cu3 P4 112.37(6) . . yes
I3 Cu3 P2 112.76(7) . . yes
I3 Cu3 P4 97.32(5) . . yes
P2 Cu3 P4 83.16(6) . . yes
I3 Cu4 I4 119.97(5) . . yes
I3 Cu4 P2 98.99(5) . . yes
I3 Cu4 P4 113.86(6) . . yes
I4 Cu4 P2 114.82(6) . . yes
I4 Cu4 P4 116.08(7) . . yes
P2 Cu4 P4 86.67(7) . . yes
I4 Cu5 I5 122.89(4) . . yes
I4 Cu5 P1 109.68(6) . . yes
I4 Cu5 P4 108.97(6) . . yes
I5 Cu5 P1 107.43(6) . . yes
I5 Cu5 P4 109.28(6) . . yes
P1 Cu5 P4 95.00(6) . . yes
I5 Cu6 I6 121.52(5) . . yes
I5 Cu6 P1 117.80(6) . . yes
I5 Cu6 P5 112.38(6) . . yes
I6 Cu6 P1 113.35(7) . . yes
I6 Cu6 P5 97.27(5) . . yes
P1 Cu6 P5 85.94(6) . . yes
P3 Cu7 P6 122.41(8) . . yes
P3 Cu7 N1 111.54(19) . . yes
P3 Cu7 N2 103.20(19) . . yes
P6 Cu7 N1 105.95(19) . . yes
P6 Cu7 N2 111.42(18) . . yes
N1 Cu7 N2 100.2(3) . . yes
N3 Fe1 C52 157.9(3) . . yes
N3 Fe1 C53 139.4(4) . . yes
N3 Fe1 C54 101.5(4) . . yes
N3 Fe1 C55 92.0(3) . . yes
N4 Fe1 N5 93.9(3) . . yes
N4 Fe1 C51 153.5(3) . . yes
N4 Fe1 C52 113.4(3) . . yes
N4 Fe1 C53 89.0(3) . . yes
N4 Fe1 C54 102.9(3) . . yes
N4 Fe1 C55 142.7(3) . . yes
N5 Fe1 C51 92.4(3) . . yes
N5 Fe1 C52 95.8(3) . . yes
N5 Fe1 C53 132.3(4) . . yes
N5 Fe1 C54 160.7(3) . . yes
N5 Fe1 C55 123.3(3) . . yes
C51 Fe1 C52 40.3(4) . . yes
C51 Fe1 C53 68.0(3) . . yes
C51 Fe1 C54 68.4(4) . . yes
C51 Fe1 C55 39.8(4) . . yes
C52 Fe1 C53 41.3(4) . . yes
C52 Fe1 C54 69.1(4) . . yes
C52 Fe1 C55 67.6(4) . . yes
C53 Fe1 C54 40.3(5) . . yes
C53 Fe1 C55 67.4(4) . . yes
C54 Fe1 C55 40.8(4) . . yes
N3 Fe1 N4 87.9(3) . . yes
N3 Fe1 N5 88.3(3) . . yes
N3 Fe1 C51 118.0(3) . . yes
P2 P1 C1 100.1(2) . . yes
Cu1 P1 P2 87.97(7) . . yes
Cu1 P1 C1 117.8(2) . . yes
Cu1 P1 Cu5 104.44(7) . . yes
Cu1 P1 Cu6 56.74(5) . . yes
Cu5 P1 P2 96.32(8) . . yes
Cu5 P1 C1 134.9(2) . . yes
Cu5 P1 Cu6 62.24(6) . . yes
Cu6 P1 C1 130.2(2) . . yes
Cu6 P1 P2 126.93(9) . . yes
Cu2 P2 Cu4 107.05(7) . . yes
Cu2 P2 Cu3 64.22(6) . . yes
Cu3 P2 C2 123.2(2) . . yes
Cu4 P2 P1 91.15(8) . . yes
Cu4 P2 C2 126.8(2) . . yes
Cu2 P2 P1 100.73(8) . . yes
Cu2 P2 C2 120.7(2) . . yes
Cu3 P2 Cu4 58.32(6) . . yes
Cu3 P2 P1 135.19(10) . . yes
P1 P2 C2 101.1(2) . . yes
Cu7 P3 C1 124.6(2) . . yes
Cu7 P3 C2 121.3(2) . . yes
C1 P3 C2 104.2(3) . . yes
Cu3 P4 C22 118.0(2) . 1_655 yes
Cu4 P4 Cu5 62.36(6) . . yes
Cu3 P4 P5 87.78(7) . . yes
Cu3 P4 Cu4 55.49(5) . . yes
Cu3 P4 Cu5 105.07(7) . . yes
Cu5 P4 C22 132.9(2) . 1_655 yes
P5 P4 C22 100.6(2) . 1_655 yes
Cu4 P4 C22 129.5(2) . 1_655 yes
Cu5 P4 P5 99.12(8) . . yes
Cu4 P4 P5 126.60(9) . . yes
Cu6 P5 C21 125.8(2) . 1_655 yes
P4 P5 C21 99.9(2) . 1_655 yes
Cu2 P5 C21 124.2(2) . 1_655 yes
Cu6 P5 P4 89.21(7) . . yes
Cu1 P5 Cu2 63.46(5) . . yes
Cu1 P5 Cu6 55.83(5) . . yes
Cu1 P5 P4 130.18(9) . . yes
Cu1 P5 C21 128.7(2) . 1_655 yes
Cu2 P5 Cu6 105.77(7) . . yes
Cu2 P5 P4 100.76(8) . . yes
C21 P6 C22 104.4(3) . . yes
Cu7 P6 C21 121.4(2) . . yes
Cu7 P6 C22 125.3(2) . . yes
Cu7 N1 C41 174.5(7) . . yes
Cu7 N2 C43 170.0(7) . . yes
Fe1 N3 C45 175.8(7) . . yes
Fe1 N4 C47 172.7(6) . . yes
Fe1 N5 C49 172.8(7) . . yes
P1 C1 C3 124.7(5) . . yes
P1 C1 P3 117.5(4) . . yes
P3 C1 C3 117.5(5) . . yes
P2 C2 C12 121.4(5) . . yes
P2 C2 P3 117.2(4) . . yes
P3 C2 C12 121.1(5) . . yes
C4 C3 C8 119.2(7) . . no
C1 C3 C4 118.4(6) . . no
C1 C3 C8 122.3(6) . . no
C5 C4 C9 118.8(8) . . no
C3 C4 C5 120.6(8) . . no
C3 C4 C9 120.4(7) . . no
C4 C5 C6 121.1(9) . . no
C5 C6 C7 117.5(8) . . no
C5 C6 C10 121.0(10) . . no
C7 C6 C10 121.5(9) . . no
C6 C7 C8 123.7(8) . . no
C3 C8 C7 117.6(7) . . no
C3 C8 C11 121.8(7) . . no
C7 C8 C11 120.6(7) . . no
C2 C12 C13 118.4(6) . . no
C2 C12 C17 121.9(5) . . no
C13 C12 C17 119.7(6) . . no
C12 C13 C14 119.0(7) . . no
C12 C13 C18 121.6(6) . . no
C14 C13 C18 119.4(6) . . no
C13 C14 C15 121.2(7) . . no
C14 C15 C16 118.5(7) . . no
C14 C15 C19 120.0(8) . . no
C16 C15 C19 121.5(8) . . no
C15 C16 C17 121.7(8) . . no
C12 C17 C16 119.8(6) . . no
C12 C17 C20 120.6(6) . . no
C16 C17 C20 119.5(7) . . no
P6 C21 C23 120.3(5) . . yes
P5 C21 P6 117.8(4) 1_455 . yes
P5 C21 C23 121.9(5) 1_455 . yes
P6 C22 C32 117.5(5) . . yes
P4 C22 P6 117.2(4) 1_455 . yes
P4 C22 C32 125.2(5) 1_455 . yes
C21 C23 C24 121.3(5) . . no
C21 C23 C28 118.5(6) . . no
C24 C23 C28 120.0(6) . . no
C23 C24 C29 121.2(6) . . no
C25 C24 C29 120.4(8) . . no
C23 C24 C25 118.1(6) . . no
C24 C25 C26 122.8(9) . . no
C25 C26 C30 121.6(11) . . no
C27 C26 C30 119.8(9) . . no
C25 C26 C27 118.5(8) . . no
C26 C27 C28 121.3(7) . . no
C23 C28 C27 119.0(8) . . no
C23 C28 C31 121.5(6) . . no
C27 C28 C31 119.5(7) . . no
C33 C32 C37 119.6(7) . . no
C22 C32 C37 120.7(6) . . no
C22 C32 C33 119.5(6) . . no
C32 C33 C34 118.9(7) . . no
C34 C33 C38 120.1(8) . . no
C32 C33 C38 121.1(7) . . no
C33 C34 C35 122.6(8) . . no
C36 C35 C39 118.5(8) . . no
C34 C35 C36 118.7(8) . . no
C34 C35 C39 122.8(8) . . no
C35 C36 C37 121.1(8) . . no
C32 C37 C40 123.1(7) . . no
C36 C37 C40 117.9(6) . . no
C32 C37 C36 119.1(7) . . no
N1 C41 C42 176.5(9) . . yes
N2 C43 C44 175.6(9) . . yes
C4 C5 H5 120.00 . . no
C6 C5 H5 119.00 . . no
C6 C7 H7 118.00 . . no
C8 C7 H7 118.00 . . no
C4 C9 H9B 109.00 . . no
C4 C9 H9A 110.00 . . no
C4 C9 H9C 109.00 . . no
H9A C9 H9B 109.00 . . no
H9A C9 H9C 109.00 . . no
H9B C9 H9C 109.00 . . no
C6 C10 H10A 109.00 . . no
C6 C10 H10B 109.00 . . no
C6 C10 H10C 109.00 . . no
H10A C10 H10B 110.00 . . no
H10A C10 H10C 109.00 . . no
H10B C10 H10C 109.00 . . no
C8 C11 H11A 109.00 . . no
C8 C11 H11B 109.00 . . no
C8 C11 H11C 109.00 . . no
H11A C11 H11B 110.00 . . no
H11A C11 H11C 110.00 . . no
H11B C11 H11C 110.00 . . no
C13 C14 H14 120.00 . . no
C15 C14 H14 119.00 . . no
C15 C16 H16 119.00 . . no
C17 C16 H16 119.00 . . no
C13 C18 H18A 109.00 . . no
C13 C18 H18B 110.00 . . no
C13 C18 H18C 110.00 . . no
H18A C18 H18B 109.00 . . no
H18A C18 H18C 109.00 . . no
H18B C18 H18C 110.00 . . no
C15 C19 H19A 110.00 . . no
C15 C19 H19B 110.00 . . no
C15 C19 H19C 110.00 . . no
H19A C19 H19B 109.00 . . no
H19A C19 H19C 109.00 . . no
H19B C19 H19C 109.00 . . no
H20B C20 H20C 110.00 . . no
C17 C20 H20A 109.00 . . no
C17 C20 H20B 109.00 . . no
C17 C20 H20C 109.00 . . no
H20A C20 H20B 110.00 . . no
H20A C20 H20C 110.00 . . no
C24 C25 H25 119.00 . . no
C26 C25 H25 119.00 . . no
C26 C27 H27 119.00 . . no
C28 C27 H27 119.00 . . no
H29A C29 H29B 109.00 . . no
C24 C29 H29A 109.00 . . no
C24 C29 H29B 109.00 . . no
C24 C29 H29C 110.00 . . no
H29A C29 H29C 109.00 . . no
H29B C29 H29C 110.00 . . no
H30A C30 H30C 109.00 . . no
C26 C30 H30A 110.00 . . no
C26 C30 H30B 109.00 . . no
C26 C30 H30C 109.00 . . no
H30A C30 H30B 109.00 . . no
H30B C30 H30C 110.00 . . no
H31B C31 H31C 110.00 . . no
C28 C31 H31A 109.00 . . no
C28 C31 H31B 109.00 . . no
C28 C31 H31C 109.00 . . no
H31A C31 H31B 109.00 . . no
H31A C31 H31C 109.00 . . no
C35 C34 H34 119.00 . . no
C33 C34 H34 119.00 . . no
C35 C36 H36 120.00 . . no
C37 C36 H36 119.00 . . no
C33 C38 H38A 109.00 . . no
C33 C38 H38B 110.00 . . no
C33 C38 H38C 109.00 . . no
H38A C38 H38B 109.00 . . no
H38A C38 H38C 109.00 . . no
H38B C38 H38C 109.00 . . no
C35 C39 H39A 109.00 . . no
C35 C39 H39B 109.00 . . no
C35 C39 H39C 109.00 . . no
H39A C39 H39B 109.00 . . no
H39A C39 H39C 110.00 . . no
H39B C39 H39C 110.00 . . no
C37 C40 H40A 109.00 . . no
C37 C40 H40B 110.00 . . no
C37 C40 H40C 109.00 . . no
H40A C40 H40B 110.00 . . no
H40A C40 H40C 109.00 . . no
H40B C40 H40C 109.00 . . no
C41 C42 H42A 109.00 . . no
C41 C42 H42B 109.00 . . no
C41 C42 H42C 109.00 . . no
H42A C42 H42B 109.00 . . no
H42A C42 H42C 109.00 . . no
H42B C42 H42C 110.00 . . no
C43 C44 H44A 109.00 . . no
C43 C44 H44B 110.00 . . no
C43 C44 H44C 109.00 . . no
H44A C44 H44B 110.00 . . no
H44A C44 H44C 109.00 . . no
H44B C44 H44C 110.00 . . no
N3 C45 C46 179.0(10) . . yes
N4 C47 C48 178.3(8) . . yes
N5 C49 C50 178.8(10) . . yes
Fe1 C51 C52 68.3(5) . . yes
Fe1 C51 C55 69.7(5) . . yes
Fe1 C51 C56 126.9(7) . . yes
C52 C51 C55 107.7(8) . . no
C52 C51 C56 127.1(9) . . no
C55 C51 C56 125.2(9) . . no
Fe1 C52 C51 71.5(5) . . yes
Fe1 C52 C53 70.0(5) . . yes
Fe1 C52 C57 128.3(8) . . yes
C51 C52 C53 107.7(9) . . no
C51 C52 C57 123.7(9) . . no
C53 C52 C57 128.4(10) . . no
Fe1 C53 C52 68.7(5) . . yes
Fe1 C53 C54 69.6(6) . . yes
Fe1 C53 C58 125.8(7) . . yes
C52 C53 C54 108.2(9) . . no
C52 C53 C58 125.1(12) . . no
C54 C53 C58 126.6(10) . . no
Fe1 C54 C53 70.0(6) . . yes
Fe1 C54 C55 70.3(5) . . yes
Fe1 C54 C59 129.3(7) . . yes
C53 C54 C55 106.9(9) . . no
C53 C54 C59 127.4(10) . . no
C55 C54 C59 125.5(11) . . no
Fe1 C55 C51 70.6(5) . . yes
Fe1 C55 C54 69.0(5) . . yes
Fe1 C55 C60 128.8(7) . . yes
C51 C55 C54 109.3(9) . . no
C51 C55 C60 124.9(8) . . no
C54 C55 C60 125.7(9) . . no
C45 C46 H46A 109.00 . . no
C45 C46 H46B 109.00 . . no
C45 C46 H46C 110.00 . . no
H46A C46 H46B 110.00 . . no
H46A C46 H46C 109.00 . . no
H46B C46 H46C 109.00 . . no
C47 C48 H48A 109.00 . . no
C47 C48 H48B 109.00 . . no
C47 C48 H48C 109.00 . . no
H48A C48 H48B 109.00 . . no
H48A C48 H48C 110.00 . . no
H48B C48 H48C 110.00 . . no
C49 C50 H50A 109.00 . . no
C49 C50 H50B 110.00 . . no
C49 C50 H50C 110.00 . . no
H50A C50 H50B 109.00 . . no
H50A C50 H50C 110.00 . . no
H50B C50 H50C 110.00 . . no
C51 C56 H56A 110.00 . . no
C51 C56 H56B 110.00 . . no
C51 C56 H56C 109.00 . . no
H56A C56 H56B 109.00 . . no
H56A C56 H56C 110.00 . . no
H56B C56 H56C 109.00 . . no
C52 C57 H57A 109.00 . . no
C52 C57 H57B 110.00 . . no
C52 C57 H57C 110.00 . . no
H57A C57 H57B 109.00 . . no
H57A C57 H57C 109.00 . . no
H57B C57 H57C 110.00 . . no
C53 C58 H58A 109.00 . . no
C53 C58 H58B 109.00 . . no
C53 C58 H58C 109.00 . . no
H58A C58 H58B 109.00 . . no
H58A C58 H58C 110.00 . . no
H58B C58 H58C 110.00 . . no
C54 C59 H59A 109.00 . . no
C54 C59 H59B 109.00 . . no
C54 C59 H59C 109.00 . . no
H59A C59 H59B 110.00 . . no
H59A C59 H59C 110.00 . . no
H59B C59 H59C 110.00 . . no
C55 C60 H60A 109.00 . . no
C55 C60 H60B 110.00 . . no
C55 C60 H60C 109.00 . . no
H60A C60 H60B 110.00 . . no
H60A C60 H60C 109.00 . . no
H60B C60 H60C 110.00 . . no
Cl20 C61 Cl21 112.2(9) . . yes
Cl20 C61 H61A 109.00 . . no
Cl20 C61 H61B 109.00 . . no
Cl21 C61 H61A 109.00 . . no
Cl21 C61 H61B 109.00 . . no
H61A C61 H61B 108.00 . . no

loop_
_geom_bond_atom_site_label_1
_geom_bond_atom_site_label_2
_geom_bond_distance
_geom_bond_site_symmetry_2
_geom_bond_publ_flag
I1 Cu1 2.5363(12) . yes
I1 Cu2 2.6170(11) . yes
I2 Cu2 2.5947(11) . yes
I2 Cu3 2.5330(14) . yes
I3 Cu3 2.5627(13) . yes
I3 Cu4 2.5869(13) . yes
I4 Cu4 2.5744(14) . yes
I4 Cu5 2.6066(13) . yes
I5 Cu5 2.5919(13) . yes
I5 Cu6 2.5374(14) . yes
I6 Cu1 2.5870(13) . yes
I6 Cu6 2.6004(13) . yes
Cu1 P1 2.7777(19) . yes
Cu1 P5 2.313(2) . yes
Cu2 P2 2.458(2) . yes
Cu2 P5 2.4628(19) . yes
Cu3 P2 2.304(2) . yes
Cu3 P4 2.910(2) . yes
Cu4 P2 2.745(2) . yes
Cu4 P4 2.321(2) . yes
Cu5 P1 2.564(2) . yes
Cu5 P4 2.498(2) . yes
Cu6 P1 2.315(2) . yes
Cu6 P5 2.835(2) . yes
Cu7 P3 2.2513(19) . yes
Cu7 P6 2.2556(19) . yes
Cu7 N1 1.997(6) . yes
Cu7 N2 2.019(6) . yes
Fe1 C53 2.072(9) . yes
Fe1 C54 2.066(9) . yes
Fe1 C55 2.084(9) . yes
Fe1 N3 1.939(7) . yes
Fe1 N4 1.925(6) . yes
Fe1 N5 1.952(8) . yes
Fe1 C51 2.096(9) . yes
Fe1 C52 2.054(9) . yes
Cl20 C61 1.732(17) . yes
Cl21 C61 1.727(17) . yes
P1 P2 2.113(2) . yes
P1 C1 1.725(6) . yes
P2 C2 1.717(6) . yes
P3 C1 1.742(6) . yes
P3 C2 1.736(6) . yes
P4 C22 1.725(6) 1_655 yes
P4 P5 2.111(2) . yes
P5 C21 1.747(6) 1_655 yes
P6 C21 1.709(6) . yes
P6 C22 1.747(6) . yes
N1 C41 1.156(11) . yes
N2 C43 1.146(11) . yes
N3 C45 1.134(12) . yes
N4 C47 1.175(9) . yes
N5 C49 1.125(12) . yes
C1 C3 1.484(9) . no
C2 C12 1.496(9) . no
C3 C4 1.405(11) . no
C3 C8 1.427(9) . no
C4 C5 1.389(13) . no
C4 C9 1.510(12) . no
C5 C6 1.406(14) . no
C6 C10 1.504(17) . no
C6 C7 1.383(15) . no
C7 C8 1.399(12) . no
C8 C11 1.498(13) . no
C12 C17 1.399(11) . no
C12 C13 1.416(9) . no
C13 C14 1.390(9) . no
C13 C18 1.490(12) . no
C14 C15 1.402(12) . no
C15 C16 1.389(11) . no
C15 C19 1.519(13) . no
C16 C17 1.377(9) . no
C17 C20 1.528(9) . no
C21 C23 1.488(9) . no
C22 C32 1.485(9) . no
C23 C24 1.428(11) . no
C23 C28 1.412(9) . no
C24 C25 1.383(11) . no
C24 C29 1.482(11) . no
C25 C26 1.393(13) . no
C26 C30 1.519(15) . no
C26 C27 1.391(17) . no
C27 C28 1.406(11) . no
C28 C31 1.498(12) . no
C32 C37 1.407(9) . no
C32 C33 1.413(11) . no
C33 C34 1.404(12) . no
C33 C38 1.500(12) . no
C34 C35 1.344(12) . no
C35 C36 1.421(12) . no
C35 C39 1.505(14) . no
C36 C37 1.393(11) . no
C37 C40 1.526(12) . no
C41 C42 1.442(13) . no
C43 C44 1.457(13) . no
C5 H5 0.9300 . no
C7 H7 0.9300 . no
C9 H9A 0.9600 . no
C9 H9C 0.9600 . no
C9 H9B 0.9600 . no
C10 H10C 0.9600 . no
C10 H10A 0.9600 . no
C10 H10B 0.9600 . no
C11 H11B 0.9600 . no
C11 H11C 0.9600 . no
C11 H11A 0.9600 . no
C14 H14 0.9300 . no
C16 H16 0.9300 . no
C18 H18C 0.9600 . no
C18 H18B 0.9600 . no
C18 H18A 0.9600 . no
C19 H19C 0.9600 . no
C19 H19B 0.9600 . no
C19 H19A 0.9600 . no
C20 H20B 0.9600 . no
C20 H20C 0.9600 . no
C20 H20A 0.9600 . no
C25 H25 0.9300 . no
C27 H27 0.9300 . no
C29 H29A 0.9600 . no
C29 H29C 0.9600 . no
C29 H29B 0.9600 . no
C30 H30C 0.9600 . no
C30 H30A 0.9600 . no
C30 H30B 0.9600 . no
C31 H31B 0.9600 . no
C31 H31C 0.9600 . no
C31 H31A 0.9600 . no
C34 H34 0.9300 . no
C36 H36 0.9300 . no
C38 H38B 0.9600 . no
C38 H38C 0.9600 . no
C38 H38A 0.9600 . no
C39 H39C 0.9600 . no
C39 H39B 0.9600 . no
C39 H39A 0.9600 . no
C40 H40A 0.9600 . no
C40 H40C 0.9600 . no
C40 H40B 0.9600 . no
C42 H42A 0.9600 . no
C42 H42B 0.9600 . no
C42 H42C 0.9600 . no
C44 H44C 0.9600 . no
C44 H44B 0.9600 . no
C44 H44A 0.9600 . no
C45 C46 1.412(17) . no
C47 C48 1.448(11) . no
C49 C50 1.471(15) . no
C51 C56 1.481(13) . no
C51 C52 1.430(14) . no
C51 C55 1.422(14) . no
C52 C57 1.503(15) . no
C52 C53 1.456(13) . no
C53 C54 1.427(19) . no
C53 C58 1.490(17) . no
C54 C59 1.500(18) . no
C54 C55 1.446(13) . no
C55 C60 1.486(15) . no
C46 H46B 0.9600 . no
C46 H46A 0.9600 . no
C46 H46C 0.9600 . no
C48 H48B 0.9600 . no
C48 H48C 0.9600 . no
C48 H48A 0.9600 . no
C50 H50C 0.9600 . no
C50 H50A 0.9600 . no
C50 H50B 0.9600 . no
C56 H56C 0.9600 . no
C56 H56B 0.9600 . no
C56 H56A 0.9600 . no
C57 H57B 0.9600 . no
C57 H57A 0.9600 . no
C57 H57C 0.9600 . no
C58 H58B 0.9600 . no
C58 H58A 0.9600 . no
C58 H58C 0.9600 . no
C59 H59B 0.9600 . no
C59 H59C 0.9600 . no
C59 H59A 0.9600 . no
C60 H60C 0.9600 . no
C60 H60A 0.9600 . no
C60 H60B 0.9600 . no
C61 H61A 0.9700 . no
C61 H61B 0.9700 . no

loop_
_geom_hbond_atom_site_label_D
_geom_hbond_atom_site_label_H
_geom_hbond_atom_site_label_A
_geom_hbond_distance_DH
_geom_hbond_distance_HA
_geom_hbond_distance_DA
_geom_hbond_angle_DHA
_geom_hbond_publ_flag
C58 H58B Cl21 0.9600 2.7900 3.702(16) 158.00 yes

loop_
_geom_torsion_atom_site_label_1
_geom_torsion_atom_site_label_2
_geom_torsion_atom_site_label_3
_geom_torsion_atom_site_label_4
_geom_torsion
_geom_torsion_site_symmetry_1
_geom_torsion_site_symmetry_2
_geom_torsion_site_symmetry_4
_geom_torsion_publ_flag
Cu2 I1 Cu1 I6 173.19(7) . . . no
Cu2 I1 Cu1 P1 -70.14(6) . . . no
Cu2 I1 Cu1 P5 28.05(6) . . . no
Cu1 I1 Cu2 I2 -157.49(6) . . . no
Cu1 I1 Cu2 P2 75.57(6) . . . no
Cu1 I1 Cu2 P5 -24.56(6) . . . no
Cu3 I2 Cu2 P2 -25.03(6) . . . no
Cu3 I2 Cu2 P5 76.31(6) . . . no
Cu2 I2 Cu3 I3 178.11(8) . . . no
Cu3 I2 Cu2 I1 -151.57(6) . . . no
Cu2 I2 Cu3 P2 28.41(6) . . . no
Cu2 I2 Cu3 P4 -64.86(5) . . . no
Cu3 I3 Cu4 P4 -53.98(7) . . . no
Cu3 I3 Cu4 I4 161.92(7) . . . no
Cu3 I3 Cu4 P2 36.34(5) . . . no
Cu4 I3 Cu3 I2 160.34(8) . . . no
Cu4 I3 Cu3 P2 -49.13(7) . . . no
Cu4 I3 Cu3 P4 36.50(5) . . . no
Cu4 I4 Cu5 P1 75.03(6) . . . no
Cu4 I4 Cu5 P4 -27.73(6) . . . no
Cu5 I4 Cu4 P4 31.82(7) . . . no
Cu5 I4 Cu4 I3 175.16(8) . . . no
Cu5 I4 Cu4 P2 -67.10(6) . . . no
Cu4 I4 Cu5 I5 -157.38(8) . . . no
Cu6 I5 Cu5 I4 -154.24(8) . . . no
Cu5 I5 Cu6 P5 -66.33(6) . . . no
Cu6 I5 Cu5 P4 76.24(7) . . . no
Cu5 I5 Cu6 I6 179.27(8) . . . no
Cu6 I5 Cu5 P1 -25.68(6) . . . no
Cu5 I5 Cu6 P1 31.18(7) . . . no
Cu6 I6 Cu1 P1 36.91(5) . . . no
Cu6 I6 Cu1 P5 -54.36(7) . . . no
Cu6 I6 Cu1 I1 159.04(8) . . . no
Cu1 I6 Cu6 I5 159.98(8) . . . no
Cu1 I6 Cu6 P1 -50.64(7) . . . no
Cu1 I6 Cu6 P5 38.07(5) . . . no
I1 Cu1 P1 Cu5 146.74(6) . . . no
I6 Cu1 P1 Cu5 -84.18(6) . . . no
P5 Cu1 P1 Cu5 28.42(7) . . . no
I1 Cu1 P1 Cu6 -171.34(7) . . . no
I6 Cu1 P1 Cu6 -42.26(5) . . . no
P5 Cu1 P1 Cu6 70.34(6) . . . no
I1 Cu1 P1 P2 50.74(8) . . . no
I6 Cu1 P1 P2 179.82(7) . . . no
P5 Cu1 P1 P2 -67.58(8) . . . no
I1 Cu1 P1 C1 -49.6(2) . . . no
I6 Cu1 P1 C1 79.5(2) . . . no
P5 Cu1 P1 C1 -167.9(2) . . . no
P1 Cu1 P5 P4 2.48(12) . . . no
I1 Cu1 P5 C21 85.4(3) . . 1_655 no
I6 Cu1 P5 C21 -62.6(3) . . 1_655 no
P1 Cu1 P5 C21 -162.2(3) . . 1_655 no
I6 Cu1 P5 Cu6 48.68(5) . . . no
P1 Cu1 P5 Cu6 -51.00(5) . . . no
I1 Cu1 P5 P4 -109.86(11) . . . no
I1 Cu1 P5 Cu2 -28.40(6) . . . no
I6 Cu1 P5 Cu2 -176.39(6) . . . no
P1 Cu1 P5 Cu2 83.94(5) . . . no
I1 Cu1 P5 Cu6 -163.34(7) . . . no
I6 Cu1 P5 P4 102.15(11) . . . no
I2 Cu2 P5 Cu1 164.30(6) . . . no
P2 Cu2 P5 Cu1 -84.28(6) . . . no
I1 Cu2 P5 Cu1 25.72(5) . . . no
P2 Cu2 P5 C21 155.4(3) . . 1_655 no
I1 Cu2 P2 P1 -63.60(8) . . . no
I2 Cu2 P2 P1 161.62(7) . . . no
P5 Cu2 P2 P1 47.85(8) . . . no
I1 Cu2 P2 C2 46.2(3) . . . no
I2 Cu2 P2 C2 -88.5(2) . . . no
P5 Cu2 P2 C2 157.7(2) . . . no
I1 Cu2 P5 Cu6 63.20(7) . . . no
I2 Cu2 P5 Cu6 -158.21(5) . . . no
P2 Cu2 P5 Cu6 -46.80(7) . . . no
I1 Cu2 P5 P4 155.44(7) . . . no
I2 Cu2 P5 P4 -65.97(8) . . . no
P2 Cu2 P5 P4 45.44(8) . . . no
I1 Cu2 P5 C21 -94.7(3) . . 1_655 no
I2 Cu2 P5 C21 43.9(3) . . 1_655 no
P5 Cu2 P2 Cu4 -46.72(7) . . . no
I2 Cu2 P2 Cu3 26.35(6) . . . no
P5 Cu2 P2 Cu3 -87.42(6) . . . no
I1 Cu2 P2 Cu3 161.14(6) . . . no
I2 Cu2 P2 Cu4 67.05(7) . . . no
I1 Cu2 P2 Cu4 -158.16(5) . . . no
P2 Cu3 P4 C22 -170.3(3) . . 1_655 no
I3 Cu3 P2 C2 -70.8(3) . . . no
I3 Cu3 P2 Cu2 178.04(7) . . . no
P4 Cu3 P2 Cu2 82.94(5) . . . no
I3 Cu3 P4 C22 77.6(2) . . 1_655 no
I2 Cu3 P2 Cu4 -161.54(7) . . . no
I3 Cu3 P2 Cu4 45.15(5) . . . no
P4 Cu3 P2 Cu4 -49.95(5) . . . no
I2 Cu3 P2 Cu2 -28.64(6) . . . no
P4 Cu3 P2 C2 -165.9(3) . . . no
I2 Cu3 P2 C2 82.5(3) . . . no
P2 Cu3 P4 Cu4 69.25(7) . . . no
I2 Cu3 P2 P1 -107.52(13) . . . no
I2 Cu3 P4 Cu5 144.74(6) . . . no
I3 Cu3 P4 Cu5 -82.74(6) . . . no
I2 Cu3 P4 C22 -55.0(3) . . 1_655 no
I2 Cu3 P4 Cu4 -175.45(7) . . . no
I3 Cu3 P4 Cu4 -42.93(5) . . . no
P4 Cu3 P2 P1 4.06(13) . . . no
P2 Cu3 P4 Cu5 29.44(7) . . . no
I3 Cu3 P2 P1 99.16(13) . . . no
I2 Cu3 P4 P5 45.89(8) . . . no
P2 Cu3 P4 P5 -69.41(8) . . . no
I3 Cu3 P4 P5 178.42(7) . . . no
I4 Cu4 P2 Cu3 -170.04(7) . . . no
I3 Cu4 P2 Cu3 -40.97(5) . . . no
I4 Cu4 P2 Cu2 146.32(6) . . . no
P4 Cu4 P2 Cu3 72.68(7) . . . no
P2 Cu4 P4 Cu3 -51.32(5) . . . no
P2 Cu4 P4 Cu5 84.42(6) . . . no
I3 Cu4 P4 Cu5 -177.22(7) . . . no
I4 Cu4 P4 Cu5 -31.66(6) . . . no
P4 Cu4 P2 Cu2 29.04(7) . . . no
P2 Cu4 P4 P5 3.98(11) . . . no
I3 Cu4 P4 Cu3 47.04(5) . . . no
I3 Cu4 P2 P1 173.81(7) . . . no
I4 Cu4 P2 P1 44.73(8) . . . no
P4 Cu4 P2 P1 -72.55(8) . . . no
I3 Cu4 P4 P5 102.34(11) . . . no
I4 Cu4 P4 P5 -112.10(11) . . . no
I3 Cu4 P2 Cu2 -84.60(6) . . . no
I4 Cu4 P4 Cu3 -167.41(7) . . . no
I3 Cu4 P2 C2 69.0(3) . . . no
I4 Cu4 P2 C2 -60.1(3) . . . no
P4 Cu4 P2 C2 -177.3(3) . . . no
P2 Cu4 P4 C22 -151.3(3) . . 1_655 no
I3 Cu4 P4 C22 -52.9(3) . . 1_655 no
I4 Cu4 P4 C22 92.6(3) . . 1_655 no
P4 Cu5 P1 Cu1 -45.45(7) . . . no
I4 Cu5 P1 Cu1 -157.65(5) . . . no
I4 Cu5 P1 Cu6 163.21(7) . . . no
I5 Cu5 P1 Cu1 66.57(7) . . . no
I4 Cu5 P4 P5 156.19(7) . . . no
I5 Cu5 P4 Cu4 166.26(7) . . . no
P1 Cu5 P4 Cu4 -83.30(6) . . . no
I4 Cu5 P1 P2 -68.13(8) . . . no
P1 Cu5 P4 Cu3 -46.75(7) . . . no
I4 Cu5 P4 Cu4 29.50(6) . . . no
I5 Cu5 P4 C22 46.8(3) . . 1_655 no
P1 Cu5 P4 C22 157.2(3) . . 1_655 no
I5 Cu5 P1 Cu6 27.43(6) . . . no
P4 Cu5 P1 Cu6 -84.59(7) . . . no
I5 Cu5 P4 Cu3 -157.19(5) . . . no
P1 Cu5 P4 P5 43.39(8) . . . no
I4 Cu5 P4 C22 -90.0(3) . . 1_655 no
I5 Cu5 P1 C1 -92.9(3) . . . no
I5 Cu5 P4 P5 -67.05(8) . . . no
I4 Cu5 P4 Cu3 66.05(7) . . . no
P4 Cu5 P1 C1 155.1(3) . . . no
I4 Cu5 P1 C1 42.9(3) . . . no
I5 Cu5 P1 P2 156.10(7) . . . no
P4 Cu5 P1 P2 44.08(8) . . . no
I6 Cu6 P5 Cu1 -44.01(5) . . . no
P1 Cu6 P5 Cu1 69.04(7) . . . no
I5 Cu6 P5 Cu2 146.34(6) . . . no
I5 Cu6 P5 Cu1 -172.50(7) . . . no
P5 Cu6 P1 Cu1 -50.31(5) . . . no
I5 Cu6 P1 Cu5 -30.50(6) . . . no
I6 Cu6 P1 Cu5 178.89(7) . . . no
I6 Cu6 P1 Cu1 45.87(5) . . . no
I6 Cu6 P5 P4 173.88(7) . . . no
P1 Cu6 P5 P4 -73.07(8) . . . no
I6 Cu6 P1 C1 -54.2(3) . . . no
P5 Cu6 P1 Cu5 82.72(5) . . . no
I6 Cu6 P5 Cu2 -85.16(6) . . . no
P1 Cu6 P5 Cu2 27.89(7) . . . no
I5 Cu6 P5 P4 45.38(8) . . . no
I5 Cu6 P1 Cu1 -163.52(8) . . . no
P1 Cu6 P5 C21 -174.7(3) . . 1_655 no
P5 Cu6 P1 P2 6.60(11) . . . no
I5 Cu6 P1 C1 96.4(3) . . . no
P5 Cu6 P1 C1 -150.4(3) . . . no
I6 Cu6 P1 P2 102.78(11) . . . no
I6 Cu6 P5 C21 72.2(3) . . 1_655 no
I5 Cu6 P1 P2 -106.62(11) . . . no
I5 Cu6 P5 C21 -56.3(3) . . 1_655 no
N2 Cu7 P3 C2 -81.7(3) . . . no
N2 Cu7 P3 C1 58.6(3) . . . no
N1 Cu7 P3 C2 25.0(3) . . . no
N1 Cu7 P3 C1 165.3(3) . . . no
P3 Cu7 P6 C22 -66.2(3) . . . no
P6 Cu7 P3 C2 151.9(2) . . . no
N2 Cu7 P6 C21 29.1(3) . . . no
P6 Cu7 P3 C1 -67.8(3) . . . no
P3 Cu7 P6 C21 151.7(3) . . . no
N1 Cu7 P6 C21 -79.0(3) . . . no
N2 Cu7 P6 C22 171.1(3) . . . no
N1 Cu7 P6 C22 63.1(3) . . . no
C52 Fe1 C53 C54 120.2(8) . . . no
C51 Fe1 C53 C54 82.1(6) . . . no
C54 Fe1 C51 C56 -156.4(11) . . . no
C55 Fe1 C51 C56 -119.3(11) . . . no
N4 Fe1 C55 C51 137.0(6) . . . no
N4 Fe1 C53 C54 -111.4(5) . . . no
N5 Fe1 C53 C54 154.2(5) . . . no
C51 Fe1 C54 C59 156.4(13) . . . no
C55 Fe1 C53 C54 38.9(5) . . . no
N3 Fe1 C53 C58 95.3(13) . . . no
N4 Fe1 C53 C58 9.7(11) . . . no
N5 Fe1 C53 C58 -84.8(11) . . . no
C51 Fe1 C53 C58 -156.9(13) . . . no
C52 Fe1 C53 C58 -118.7(14) . . . no
C54 Fe1 C53 C58 121.1(13) . . . no
C55 Fe1 C53 C58 160.0(13) . . . no
C53 Fe1 C51 C56 160.0(11) . . . no
N3 Fe1 C52 C57 -131.6(10) . . . no
N4 Fe1 C52 C57 65.0(10) . . . no
N3 Fe1 C55 C51 -133.9(5) . . . no
N5 Fe1 C52 C57 -31.8(10) . . . no
N5 Fe1 C55 C51 -44.6(7) . . . no
C52 Fe1 C55 C51 37.3(5) . . . no
C52 Fe1 C54 C59 -160.2(13) . . . no
C53 Fe1 C54 C59 -122.6(13) . . . no
C55 Fe1 C54 C59 120.2(14) . . . no
N3 Fe1 C52 C53 104.8(10) . . . no
N4 Fe1 C52 C53 -58.7(7) . . . no
N5 Fe1 C52 C53 -155.5(6) . . . no
C51 Fe1 C52 C53 117.6(8) . . . no
C54 Fe1 C52 C53 36.8(6) . . . no
C55 Fe1 C52 C53 80.8(7) . . . no
N5 Fe1 C55 C60 75.1(10) . . . no
C51 Fe1 C55 C60 119.7(11) . . . no
C52 Fe1 C55 C60 157.1(10) . . . no
C53 Fe1 C55 C60 -158.1(10) . . . no
C54 Fe1 C55 C60 -119.5(11) . . . no
C54 Fe1 C51 C52 82.7(6) . . . no
C55 Fe1 C51 C52 119.9(7) . . . no
N3 Fe1 C51 C55 54.7(6) . . . no
N4 Fe1 C51 C55 -112.2(8) . . . no
N5 Fe1 C51 C55 144.0(5) . . . no
C52 Fe1 C51 C55 -119.9(7) . . . no
C53 Fe1 C51 C55 -80.7(6) . . . no
C54 Fe1 C51 C55 -37.1(6) . . . no
N3 Fe1 C51 C56 -64.6(10) . . . no
N4 Fe1 C51 C56 128.5(9) . . . no
N5 Fe1 C51 C56 24.7(10) . . . no
C52 Fe1 C51 C56 120.8(12) . . . no
N3 Fe1 C54 C55 -79.6(6) . . . no
N4 Fe1 C54 C55 -170.0(6) . . . no
C51 Fe1 C54 C55 36.2(6) . . . no
C51 Fe1 C52 C57 -118.7(11) . . . no
C53 Fe1 C52 C57 123.7(12) . . . no
C54 Fe1 C52 C57 160.4(11) . . . no
C55 Fe1 C52 C57 -155.6(10) . . . no
C53 Fe1 C55 C51 82.2(6) . . . no
C54 Fe1 C55 C51 120.8(8) . . . no
N3 Fe1 C55 C54 105.4(6) . . . no
N3 Fe1 C54 C53 163.2(5) . . . no
N4 Fe1 C54 C53 72.8(5) . . . no
C51 Fe1 C54 C53 -81.0(6) . . . no
C52 Fe1 C54 C53 -37.7(5) . . . no
C55 Fe1 C54 C53 -117.3(8) . . . no
C53 Fe1 C55 C54 -38.5(6) . . . no
N3 Fe1 C53 C52 -146.0(5) . . . no
N4 Fe1 C53 C52 128.4(6) . . . no
C52 Fe1 C54 C55 79.6(6) . . . no
N3 Fe1 C52 C51 -12.8(11) . . . no
N4 Fe1 C52 C51 -176.3(5) . . . no
N5 Fe1 C52 C51 86.9(5) . . . no
C53 Fe1 C52 C51 -117.6(8) . . . no
C54 Fe1 C52 C51 -80.8(6) . . . no
C55 Fe1 C52 C51 -36.9(5) . . . no
C53 Fe1 C51 C52 39.1(6) . . . no
N4 Fe1 C55 C54 16.3(9) . . . no
N5 Fe1 C55 C54 -165.4(6) . . . no
C51 Fe1 C55 C54 -120.8(8) . . . no
C52 Fe1 C55 C54 -83.4(6) . . . no
N3 Fe1 C53 C54 -25.8(7) . . . no
N4 Fe1 C54 C59 -49.8(12) . . . no
N3 Fe1 C54 C59 40.7(12) . . . no
N5 Fe1 C53 C52 33.9(8) . . . no
C51 Fe1 C53 C52 -38.2(6) . . . no
C54 Fe1 C53 C52 -120.2(8) . . . no
C55 Fe1 C53 C52 -81.3(6) . . . no
N4 Fe1 C51 C52 7.7(10) . . . no
C53 Fe1 C54 C55 117.3(8) . . . no
N4 Fe1 C55 C60 -103.3(9) . . . no
N5 Fe1 C51 C52 -96.1(5) . . . no
N3 Fe1 C55 C60 -14.1(9) . . . no
N3 Fe1 C51 C52 174.6(5) . . . no
Cu5 P1 P2 Cu2 -97.79(7) . . . no
Cu6 P1 P2 Cu4 69.61(11) . . . no
Cu6 P1 P2 C2 -162.4(2) . . . no
C1 P1 P2 Cu4 -128.1(2) . . . no
Cu1 P1 P2 Cu3 70.59(13) . . . no
Cu5 P1 P2 Cu3 -33.72(14) . . . no
Cu5 P1 P2 Cu4 9.81(7) . . . no
Cu5 P1 P2 C2 137.8(2) . . . no
Cu6 P1 P2 Cu2 -37.98(12) . . . no
Cu6 P1 P2 Cu3 26.08(19) . . . no
Cu1 P1 P2 Cu4 114.12(6) . . . no
P2 P1 C1 C3 171.7(5) . . . no
Cu1 P1 P2 Cu2 6.52(7) . . . no
C1 P1 P2 Cu3 -171.6(2) . . . no
Cu1 P1 P2 C2 -117.9(2) . . . no
C1 P1 P2 Cu2 124.4(2) . . . no
Cu6 P1 C1 C3 -26.8(7) . . . no
Cu5 P1 C1 C3 62.1(6) . . . no
Cu1 P1 C1 C3 -95.3(5) . . . no
P2 P1 C1 P3 -1.2(4) . . . no
C1 P1 P2 C2 -0.1(3) . . . no
Cu1 P1 C1 P3 91.9(4) . . . no
Cu5 P1 C1 P3 -110.8(4) . . . no
Cu6 P1 C1 P3 160.3(2) . . . no
Cu3 P2 C2 P3 174.2(2) . . . no
Cu2 P2 C2 C12 78.9(5) . . . no
Cu2 P2 C2 P3 -108.3(3) . . . no
Cu3 P2 C2 C12 1.4(6) . . . no
Cu4 P2 C2 C12 -71.5(6) . . . no
P1 P2 C2 P3 1.3(4) . . . no
Cu4 P2 C2 P3 101.3(3) . . . no
P1 P2 C2 C12 -171.4(5) . . . no
C2 P3 C1 P1 2.0(5) . . . no
C2 P3 C1 C3 -171.4(5) . . . no
Cu7 P3 C1 C3 42.9(6) . . . no
C1 P3 C2 C12 170.7(5) . . . no
C1 P3 C2 P2 -2.0(5) . . . no
Cu7 P3 C1 P1 -143.8(3) . . . no
Cu7 P3 C2 P2 145.1(3) . . . no
Cu7 P3 C2 C12 -42.1(6) . . . no
Cu5 P4 P5 Cu2 -96.71(7) . . . no
Cu5 P4 P5 Cu1 -32.47(13) . . . no
P5 P4 C22 P6 -0.2(4) 1_455 1_455 . no
Cu3 P4 C22 C32 -90.3(6) 1_455 1_455 . no
Cu4 P4 P5 C21 -162.3(2) . . 1_655 no
Cu5 P4 C22 P6 -113.4(3) 1_455 1_455 . no
Cu4 P4 P5 Cu1 29.75(17) . . . no
Cu4 P4 P5 Cu6 71.43(11) . . . no
Cu4 P4 C22 C32 -23.4(7) 1_455 1_455 . no
C22 P4 P5 Cu1 -169.4(2) 1_655 . . no
Cu4 P4 P5 Cu2 -34.48(13) . . . no
C22 P4 P5 Cu6 -127.8(2) 1_655 . . no
Cu5 P4 P5 Cu6 9.20(7) . . . no
Cu5 P4 P5 C21 135.5(2) . . 1_655 no
C22 P4 P5 C21 -1.5(3) 1_655 . 1_655 no
Cu5 P4 C22 C32 63.4(6) 1_455 1_455 . no
Cu4 P4 C22 P6 159.8(2) 1_455 1_455 . no
C22 P4 P5 Cu2 126.3(2) 1_655 . . no
Cu3 P4 P5 C21 -119.6(2) . . 1_655 no
Cu3 P4 P5 Cu1 72.44(11) . . . no
Cu3 P4 P5 Cu6 114.12(6) . . . no
P5 P4 C22 C32 176.6(5) 1_455 1_455 . no
Cu3 P4 P5 Cu2 8.21(7) . . . no
Cu3 P4 C22 P6 92.9(4) 1_455 1_455 . no
P4 P5 C21 P6 3.0(4) 1_455 1_455 . no
Cu1 P5 C21 C23 -6.6(7) 1_455 1_455 . no
Cu2 P5 C21 P6 -107.3(4) 1_455 1_455 . no
Cu2 P5 C21 C23 74.8(5) 1_455 1_455 . no
Cu1 P5 C21 P6 171.2(2) 1_455 1_455 . no
P4 P5 C21 C23 -174.8(5) 1_455 1_455 . no
Cu6 P5 C21 C23 -78.6(6) 1_455 1_455 . no
Cu6 P5 C21 P6 99.2(4) 1_455 1_455 . no
Cu7 P6 C21 P5 145.6(3) . . 1_455 no
C21 P6 C22 P4 2.0(5) . . 1_455 no
C21 P6 C22 C32 -175.1(5) . . . no
Cu7 P6 C22 P4 -145.2(3) . . 1_455 no
C22 P6 C21 P5 -3.3(5) . . 1_455 no
Cu7 P6 C21 C23 -36.6(6) . . . no
C22 P6 C21 C23 174.6(5) . . . no
Cu7 P6 C22 C32 37.7(6) . . . no
P3 C1 C3 C8 -89.5(7) . . . no
P1 C1 C3 C4 -85.9(7) . . . no
P1 C1 C3 C8 97.7(7) . . . no
P3 C1 C3 C4 86.9(7) . . . no
P3 C2 C12 C13 -82.4(7) . . . no
P2 C2 C12 C17 -89.0(7) . . . no
P3 C2 C12 C17 98.5(7) . . . no
P2 C2 C12 C13 90.1(7) . . . no
C4 C3 C8 C7 -4.4(10) . . . no
C8 C3 C4 C9 178.3(7) . . . no
C4 C3 C8 C11 174.5(8) . . . no
C1 C3 C4 C5 -173.1(7) . . . no
C1 C3 C4 C9 1.8(10) . . . no
C1 C3 C8 C11 -9.1(11) . . . no
C8 C3 C4 C5 3.5(11) . . . no
C1 C3 C8 C7 172.0(7) . . . no
C9 C4 C5 C6 -174.3(8) . . . no
C3 C4 C5 C6 0.6(14) . . . no
C4 C5 C6 C10 177.2(10) . . . no
C4 C5 C6 C7 -3.6(14) . . . no
C10 C6 C7 C8 -178.2(9) . . . no
C5 C6 C7 C8 2.6(14) . . . no
C6 C7 C8 C11 -177.6(9) . . . no
C6 C7 C8 C3 1.3(13) . . . no
C2 C12 C17 C16 177.8(6) . . . no
C13 C12 C17 C16 -1.3(10) . . . no
C13 C12 C17 C20 177.5(7) . . . no
C2 C12 C13 C14 -178.1(7) . . . no
C2 C12 C13 C18 0.9(10) . . . no
C2 C12 C17 C20 -3.4(10) . . . no
C17 C12 C13 C18 -180.0(7) . . . no
C17 C12 C13 C14 1.1(11) . . . no
C12 C13 C14 C15 -0.1(12) . . . no
C18 C13 C14 C15 -179.0(8) . . . no
C13 C14 C15 C19 179.2(9) . . . no
C13 C14 C15 C16 -0.7(13) . . . no
C19 C15 C16 C17 -179.4(9) . . . no
C14 C15 C16 C17 0.5(12) . . . no
C15 C16 C17 C12 0.5(12) . . . no
C15 C16 C17 C20 -178.3(7) . . . no
P5 C21 C23 C28 93.2(7) 1_455 . . no
P6 C21 C23 C24 91.3(7) . . . no
P6 C21 C23 C28 -84.6(7) . . . no
P5 C21 C23 C24 -90.9(7) 1_455 . . no
P4 C22 C32 C33 -88.3(7) 1_455 . . no
P4 C22 C32 C37 96.3(7) 1_455 . . no
P6 C22 C32 C33 88.5(7) . . . no
P6 C22 C32 C37 -86.9(7) . . . no
C24 C23 C28 C31 -179.2(7) . . . no
C21 C23 C24 C29 0.7(10) . . . no
C28 C23 C24 C25 1.9(10) . . . no
C21 C23 C24 C25 -174.0(7) . . . no
C21 C23 C28 C27 178.2(7) . . . no
C21 C23 C28 C31 -3.2(10) . . . no
C28 C23 C24 C29 176.6(7) . . . no
C24 C23 C28 C27 2.3(10) . . . no
C29 C24 C25 C26 -179.4(8) . . . no
C23 C24 C25 C26 -4.6(12) . . . no
C24 C25 C26 C30 -175.1(9) . . . no
C24 C25 C26 C27 3.1(13) . . . no
C25 C26 C27 C28 1.4(13) . . . no
C30 C26 C27 C28 179.6(9) . . . no
C26 C27 C28 C31 177.5(8) . . . no
C26 C27 C28 C23 -4.0(12) . . . no
C37 C32 C33 C38 -178.6(7) . . . no
C33 C32 C37 C36 -2.4(10) . . . no
C22 C32 C33 C34 -173.2(7) . . . no
C22 C32 C37 C36 173.0(6) . . . no
C22 C32 C33 C38 6.1(10) . . . no
C37 C32 C33 C34 2.3(11) . . . no
C22 C32 C37 C40 -6.9(10) . . . no
C33 C32 C37 C40 177.8(7) . . . no
C38 C33 C34 C35 -179.0(8) . . . no
C32 C33 C34 C35 0.3(13) . . . no
C33 C34 C35 C39 177.2(9) . . . no
C33 C34 C35 C36 -2.6(13) . . . no
C39 C35 C36 C37 -177.4(8) . . . no
C34 C35 C36 C37 2.4(13) . . . no
C35 C36 C37 C40 179.9(7) . . . no
C35 C36 C37 C32 0.0(11) . . . no
Fe1 C51 C55 C54 58.2(6) . . . no
C52 C51 C55 C54 0.4(10) . . . no
Fe1 C51 C55 C60 -124.3(9) . . . no
Fe1 C51 C52 C53 -60.9(6) . . . no
C56 C51 C55 Fe1 121.5(10) . . . no
Fe1 C51 C52 C57 124.2(10) . . . no
C55 C51 C52 Fe1 58.6(6) . . . no
C52 C51 C55 Fe1 -57.8(6) . . . no
C56 C51 C52 Fe1 -120.6(10) . . . no
C56 C51 C52 C53 178.5(9) . . . no
C56 C51 C55 C54 179.7(9) . . . no
C52 C51 C55 C60 177.9(9) . . . no
C56 C51 C52 C57 3.7(16) . . . no
C55 C51 C52 C57 -177.1(10) . . . no
C56 C51 C55 C60 -2.9(15) . . . no
C55 C51 C52 C53 -2.3(10) . . . no
Fe1 C52 C53 C58 119.6(9) . . . no
C57 C52 C53 C58 -4.1(16) . . . no
C51 C52 C53 Fe1 61.9(6) . . . no
C57 C52 C53 Fe1 -123.6(11) . . . no
C51 C52 C53 C54 3.4(10) . . . no
C51 C52 C53 C58 -178.6(9) . . . no
C57 C52 C53 C54 177.9(10) . . . no
Fe1 C52 C53 C54 -58.5(6) . . . no
Fe1 C53 C54 C55 -61.0(6) . . . no
C58 C53 C54 Fe1 -120.1(9) . . . no
C58 C53 C54 C55 178.9(9) . . . no
C58 C53 C54 C59 4.7(16) . . . no
C52 C53 C54 C55 -3.0(10) . . . no
Fe1 C53 C54 C59 124.8(10) . . . no
C52 C53 C54 Fe1 57.9(6) . . . no
C52 C53 C54 C59 -177.3(9) . . . no
Fe1 C54 C55 C51 -59.2(6) . . . no
C59 C54 C55 Fe1 -124.8(10) . . . no
C59 C54 C55 C51 176.0(9) . . . no
C59 C54 C55 C60 -1.5(15) . . . no
Fe1 C54 C55 C60 123.4(9) . . . no
C53 C54 C55 Fe1 60.8(6) . . . no
C53 C54 C55 C51 1.6(10) . . . no
C53 C54 C55 C60 -175.8(9) . . . no
